data_4075834
loop_
_publ_author_name
'Naka, Akinobu'
'Ohnishi, Hidenobu'
'Ohshita, Joji'
'Ikadai, Junnai'
'Kunai, Atsutaka'
'Ishikawa, Mitsuo'

_publ_section_title
;
 Silicon&#x2212;Carbon Unsaturated Compounds. 70. Thermolysis and
 Photolysis of Acylpolysilanes with Mesitylacetylene
;
_journal_issue 22
_journal_name_full Organometallics
_journal_page_first 5356
_journal_paper_doi 10.1021/om050174v
_journal_volume 24
_journal_year 2005
_chemical_formula_moiety 'C64 H90 O Si4 '
_chemical_formula_sum 'C64 H90 O Si4'
_chemical_formula_weight 987.76
_chemical_melting_point 198.2(3)
_space_group_IT_number 14
_symmetry_cell_setting monoclinic
_symmetry_Int_Tables_number 14
_symmetry_space_group_name_Hall '-P 2yn'
_symmetry_space_group_name_H-M 'P 1 21/n 1'
_cell_angle_alpha 90
_cell_angle_beta 102.89(2)
_cell_angle_gamma 90
_cell_formula_units_Z 4
_cell_length_a 13.128(3)
_cell_length_b 46.24(1)
_cell_length_c 10.720(3)
_cell_measurement_reflns_used 23
_cell_measurement_temperature 298.1
_cell_measurement_theta_max 17.4
_cell_measurement_theta_min 15.3
_cell_volume 6343(3)
_computing_cell_refinement WinAFC
_computing_data_collection WinAFC
_computing_data_reduction CrystalStructure
_computing_publication_material 'CrystalStructure 3.6.0'
_computing_structure_refinement CRYSTALS
_computing_structure_solution SIR92
_diffrn_measured_fraction_theta_full 0.9985
_diffrn_measured_fraction_theta_max 0.9985
_diffrn_measurement_device_type 'Rigaku AFC7R'
_diffrn_measurement_method \w
_diffrn_radiation_type 'Mo K\a'
_diffrn_radiation_wavelength 0.7107
_diffrn_reflns_limit_h_max 17
_diffrn_reflns_limit_h_min -16
_diffrn_reflns_limit_k_max 60
_diffrn_reflns_limit_k_min 0
_diffrn_reflns_limit_l_max 7
_diffrn_reflns_limit_l_min -13
_diffrn_reflns_number 17774
_diffrn_reflns_theta_full 27.49
_diffrn_reflns_theta_max 27.49
_diffrn_standards_decay_% -1.28
_diffrn_standards_interval_count 0
_diffrn_standards_number 3
_exptl_absorpt_coefficient_mu 0.130
_exptl_absorpt_correction_type none
_exptl_crystal_colour colorless
_exptl_crystal_density_diffrn 1.034
_exptl_crystal_density_method 'not measured'
_exptl_crystal_description prismatic
_exptl_crystal_F_000 2152.00
_exptl_crystal_size_max 0.70
_exptl_crystal_size_mid 0.60
_exptl_crystal_size_min 0.40
_refine_diff_density_max 0.55
_refine_diff_density_min -0.25
_refine_ls_extinction_method none
_refine_ls_goodness_of_fit_ref 1.342
_refine_ls_hydrogen_treatment refall
_refine_ls_number_parameters 712
_refine_ls_number_reflns 6117
_refine_ls_R_factor_gt 0.0640
_refine_ls_shift/su_max 0.0330
_refine_ls_structure_factor_coef F
_refine_ls_weighting_details 'w = 1.0'
_refine_ls_weighting_scheme unit
_refine_ls_wR_factor_ref 0.0590
_reflns_number_gt 6117
_reflns_number_total 14524
_reflns_threshold_expression F^2^>2.0\s(F^2^)
_cod_data_source_file om050174vsi20050705_044754.cif
_cod_data_source_block '_Cytidine_(Rigaku_Master_f'
_cod_depositor_comments
;
The following automatic conversions were performed:

'_chemical_melting_point' value '198.0-198.5' was changed to
'198.2(3)' - the average value was taken and precision was estimated.

Automatic conversion script
Id: cif_fix_values 1715 2011-07-08 13:25:40Z adriana 
;
_cod_original_cell_volume 6343(2)
_cod_original_formula_sum 'C64 H90 O Si4 '
_cod_database_code 4075834

loop_
_symmetry_equiv_pos_site_id
_symmetry_equiv_pos_as_xyz
1 +X,+Y,+Z
2 1/2-X,1/2+Y,1/2-Z
3 -X,-Y,-Z
4 1/2+X,1/2-Y,1/2+Z

loop_
_atom_site_label
_atom_site_type_symbol
_atom_site_fract_x
_atom_site_fract_y
_atom_site_fract_z
_atom_site_U_iso_or_equiv
_atom_site_adp_type
_atom_site_occupancy
_atom_site_symmetry_multiplicity
_atom_site_calc_flag
_atom_site_refinement_flags
Si(1) Si 0.0456(1) 0.20613(3) 0.5357(1) 0.0673(4) Uani 1.00 1 d .
Si(2) Si -0.0036(1) 0.21726(4) 0.7272(2) 0.0994(6) Uani 1.00 1 d .
Si(3) Si 0.0391(1) 0.24498(3) 0.3920(2) 0.0858(5) Uani 1.00 1 d .
Si(4) Si 0.1719(1) -0.00763(3) 0.2626(1) 0.0740(5) Uani 1.00 1 d .
O(1) O 0.2490(2) 0.01742(6) 0.3418(3) 0.0612(9) Uani 1.00 1 d .
C(1) C -0.0482(4) 0.1793(1) 0.4550(5) 0.076(2) Uani 1.00 1 d .
C(2) C -0.1121(4) 0.1629(1) 0.3959(6) 0.083(2) Uani 1.00 1 d .
C(3) C -0.1834(4) 0.1426(1) 0.3166(6) 0.084(2) Uani 1.00 1 d .
C(4) C -0.2227(4) 0.1190(1) 0.3714(6) 0.087(2) Uani 1.00 1 d .
C(5) C -0.1913(6) 0.1141(1) 0.5111(7) 0.158(4) Uani 1.00 1 d .
C(6) C -0.2900(5) 0.1001(1) 0.2906(8) 0.103(2) Uani 1.00 1 d .
C(7) C -0.3163(5) 0.1037(1) 0.1613(8) 0.116(3) Uani 1.00 1 d .
C(8) C -0.3893(5) 0.0826(1) 0.0759(8) 0.172(3) Uani 1.00 1 d .
C(9) C -0.2765(5) 0.1271(1) 0.1105(7) 0.151(3) Uani 1.00 1 d .
C(10) C -0.2108(5) 0.1468(1) 0.1851(7) 0.127(3) Uani 1.00 1 d .
C(11) C -0.1679(6) 0.1723(2) 0.1230(7) 0.198(4) Uani 1.00 1 d .
C(12) C -0.0013(6) 0.1829(2) 0.8161(7) 0.169(4) Uani 1.00 1 d .
C(13) C -0.1377(5) 0.2324(2) 0.6972(7) 0.160(4) Uani 1.00 1 d .
C(14) C 0.0895(6) 0.2433(2) 0.8257(7) 0.179(4) Uani 1.00 1 d .
C(15) C 0.0768(5) 0.2331(1) 0.2435(6) 0.126(3) Uani 1.00 1 d .
C(16) C -0.0955(5) 0.2604(1) 0.3507(7) 0.138(3) Uani 1.00 1 d .
C(17) C 0.1327(5) 0.2731(1) 0.4696(6) 0.129(3) Uani 1.00 1 d .
C(18) C 0.1831(3) 0.19293(9) 0.5815(4) 0.061(1) Uani 1.00 1 d .
C(19) C 0.2322(3) 0.16795(9) 0.5737(4) 0.055(1) Uani 1.00 1 d .
C(20) C 0.3490(3) 0.16620(9) 0.6236(4) 0.061(1) Uani 1.00 1 d .
C(21) C 0.3899(4) 0.1489(1) 0.7299(5) 0.073(2) Uani 1.00 1 d .
C(22) C 0.3212(4) 0.1324(1) 0.8005(5) 0.097(2) Uani 1.00 1 d .
C(23) C 0.4995(5) 0.1473(1) 0.7735(5) 0.095(2) Uani 1.00 1 d .
C(24) C 0.6847(4) 0.1585(2) 0.7564(7) 0.164(3) Uani 1.00 1 d .
C(25) C 0.5659(4) 0.1620(2) 0.7114(6) 0.100(2) Uani 1.00 1 d .
C(26) C 0.5235(4) 0.1794(1) 0.6111(6) 0.091(2) Uani 1.00 1 d .
C(27) C 0.4163(4) 0.1821(1) 0.5648(5) 0.071(2) Uani 1.00 1 d .
C(28) C 0.3781(4) 0.2019(1) 0.4536(5) 0.091(2) Uani 1.00 1 d .
C(29) C 0.1724(3) 0.14110(9) 0.5210(4) 0.061(1) Uani 1.00 1 d .
C(30) C 0.2182(3) 0.11880(9) 0.4433(4) 0.054(1) Uani 1.00 1 d .
C(31) C 0.2781(4) 0.12960(9) 0.3491(4) 0.062(1) Uani 1.00 1 d .
C(32) C 0.3861(4) 0.1256(1) 0.3679(5) 0.073(2) Uani 1.00 1 d .
C(33) C 0.4466(4) 0.1075(1) 0.4757(5) 0.087(2) Uani 1.00 1 d .
C(34) C 0.4404(5) 0.1387(1) 0.2867(6) 0.097(2) Uani 1.00 1 d .
C(35) C 0.3923(7) 0.1554(1) 0.1846(7) 0.109(3) Uani 1.00 1 d .
C(36) C 0.4546(7) 0.1713(1) 0.1018(7) 0.175(4) Uani 1.00 1 d .
C(37) C 0.2860(6) 0.1580(1) 0.1615(5) 0.101(2) Uani 1.00 1 d .
C(38) C 0.2275(5) 0.1457(1) 0.2420(5) 0.080(2) Uani 1.00 1 d .
C(39) C 0.1109(5) 0.1497(1) 0.2109(5) 0.105(2) Uani 1.00 1 d .
C(40) C 0.1969(3) 0.09099(9) 0.4600(4) 0.056(1) Uani 1.00 1 d .
C(41) C 0.2093(3) 0.06541(8) 0.3813(4) 0.052(1) Uani 1.00 1 d .
C(42) C 0.1636(3) 0.06943(8) 0.2402(4) 0.058(1) Uani 1.00 1 d .
C(43) C 0.2261(4) 0.07049(9) 0.1494(4) 0.062(1) Uani 1.00 1 d .
C(44) C 0.3409(4) 0.0643(1) 0.1834(5) 0.081(2) Uani 1.00 1 d .
C(45) C 0.1813(5) 0.0772(1) 0.0244(5) 0.079(2) Uani 1.00 1 d .
C(46) C 0.0769(6) 0.0824(1) -0.0187(5) 0.089(2) Uani 1.00 1 d .
C(47) C 0.0281(6) 0.0909(1) -0.1556(5) 0.139(3) Uani 1.00 1 d .
C(48) C 0.0144(4) 0.0800(1) 0.0674(6) 0.085(2) Uani 1.00 1 d .
C(49) C 0.0555(4) 0.0737(1) 0.1986(5) 0.071(2) Uani 1.00 1 d .
C(50) C -0.0162(4) 0.0728(1) 0.2890(6) 0.097(2) Uani 1.00 1 d .
C(51) C 0.2466(3) 0.03958(9) 0.4281(4) 0.053(1) Uani 1.00 1 d .
C(52) C 0.2404(5) -0.0425(1) 0.3014(7) 0.127(3) Uani 1.00 1 d .
C(53) C 0.0444(4) -0.0081(1) 0.3074(6) 0.117(3) Uani 1.00 1 d .
C(54) C 0.1558(6) -0.0017(1) 0.0911(5) 0.134(3) Uani 1.00 1 d .
C(55) C 0.2998(3) 0.03041(9) 0.5652(4) 0.057(1) Uani 1.00 1 d .
C(56) C 0.3065(5) 0.0535(1) 0.6693(5) 0.095(2) Uani 1.00 1 d .
C(57) C 0.3646(5) 0.0429(1) 0.8052(5) 0.089(2) Uani 1.00 1 d .
C(58) C 0.3054(5) 0.0178(1) 0.8361(6) 0.120(3) Uani 1.00 1 d .
C(59) C 0.3026(4) -0.0070(1) 0.7457(6) 0.095(2) Uani 1.00 1 d .
C(60) C 0.4113(5) -0.0150(1) 0.7302(6) 0.097(2) Uani 1.00 1 d .
C(61) C 0.4713(4) 0.0102(1) 0.7023(5) 0.088(2) Uani 1.00 1 d .
C(62) C 0.4127(4) 0.0218(1) 0.5664(5) 0.084(2) Uani 1.00 1 d .
C(63) C 0.2448(4) 0.0050(1) 0.6087(5) 0.102(2) Uani 1.00 1 d .
C(64) C 0.4728(4) 0.0346(1) 0.7918(5) 0.099(2) Uani 1.00 1 d .
H(1) H -0.2249 0.0974 0.5337 0.201 Uiso 1.00 1 c R
H(2) H -0.1177 0.1114 0.5326 0.201 Uiso 1.00 1 c R
H(3) H -0.2089 0.1303 0.5565 0.201 Uiso 1.00 1 c R
H(4) H -0.3167 0.0838 0.3269 0.127 Uiso 1.00 1 c R
H(5) H -0.4492 0.0926 0.0304 0.188 Uiso 1.00 1 c R
H(6) H -0.3538 0.0741 0.0169 0.188 Uiso 1.00 1 c R
H(7) H -0.4103 0.0678 0.1266 0.188 Uiso 1.00 1 c R
H(8) H -0.2941 0.1297 0.0204 0.161 Uiso 1.00 1 c R
H(9) H -0.1248 0.1837 0.1878 0.212 Uiso 1.00 1 c R
H(10) H -0.1275 0.1651 0.0665 0.212 Uiso 1.00 1 c R
H(11) H -0.2233 0.1839 0.0765 0.212 Uiso 1.00 1 c R
H(12) H -0.0208 0.1863 0.8950 0.210 Uiso 1.00 1 c R
H(13) H -0.0492 0.1697 0.7661 0.210 Uiso 1.00 1 c R
H(14) H 0.0671 0.1749 0.8323 0.210 Uiso 1.00 1 c R
H(15) H -0.1573 0.2356 0.7761 0.199 Uiso 1.00 1 c R
H(16) H -0.1396 0.2501 0.6521 0.199 Uiso 1.00 1 c R
H(17) H -0.1850 0.2190 0.6473 0.199 Uiso 1.00 1 c R
H(18) H 0.1584 0.2357 0.8423 0.218 Uiso 1.00 1 c R
H(19) H 0.0871 0.2609 0.7799 0.218 Uiso 1.00 1 c R
H(20) H 0.0696 0.2467 0.9044 0.218 Uiso 1.00 1 c R
H(21) H 0.0286 0.2189 0.2020 0.152 Uiso 1.00 1 c R
H(22) H 0.0754 0.2492 0.1884 0.152 Uiso 1.00 1 c R
H(23) H 0.1452 0.2251 0.2636 0.152 Uiso 1.00 1 c R
H(24) H -0.1145 0.2665 0.4270 0.161 Uiso 1.00 1 c R
H(25) H -0.0977 0.2764 0.2948 0.161 Uiso 1.00 1 c R
H(26) H -0.1430 0.2460 0.3100 0.161 Uiso 1.00 1 c R
H(27) H 0.2012 0.2651 0.4892 0.154 Uiso 1.00 1 c R
H(28) H 0.1306 0.2891 0.4139 0.154 Uiso 1.00 1 c R
H(29) H 0.1144 0.2792 0.5463 0.154 Uiso 1.00 1 c R
H(30) H 0.2304 0.2076 0.6204 0.073 Uiso 1.00 1 c R
H(31) H 0.3344 0.1386 0.8871 0.113 Uiso 1.00 1 c R
H(32) H 0.2501 0.1359 0.7607 0.113 Uiso 1.00 1 c R
H(33) H 0.3352 0.1122 0.7976 0.113 Uiso 1.00 1 c R
H(34) H 0.5283 0.1356 0.8458 0.109 Uiso 1.00 1 c R
H(35) H 0.7026 0.1387 0.7496 0.192 Uiso 1.00 1 c R
H(36) H 0.7191 0.1699 0.7048 0.192 Uiso 1.00 1 c R
H(37) H 0.7059 0.1645 0.8431 0.192 Uiso 1.00 1 c R
H(38) H 0.5692 0.1900 0.5708 0.109 Uiso 1.00 1 c R
H(39) H 0.4023 0.2210 0.4755 0.114 Uiso 1.00 1 c R
H(40) H 0.4033 0.1955 0.3819 0.114 Uiso 1.00 1 c R
H(41) H 0.3038 0.2018 0.4328 0.114 Uiso 1.00 1 c R
H(42) H 0.1583 0.1311 0.5927 0.073 Uiso 1.00 1 c R
H(43) H 0.1085 0.1474 0.4676 0.073 Uiso 1.00 1 c R
H(44) H 0.4000 0.1000 0.5237 0.106 Uiso 1.00 1 c R
H(45) H 0.4797 0.0920 0.4419 0.106 Uiso 1.00 1 c R
H(46) H 0.4981 0.1191 0.5296 0.106 Uiso 1.00 1 c R
H(47) H 0.5139 0.1361 0.3016 0.125 Uiso 1.00 1 c R
H(48) H 0.5270 0.1673 0.1314 0.227 Uiso 1.00 1 c R
H(49) H 0.4324 0.1651 0.0156 0.227 Uiso 1.00 1 c R
H(50) H 0.4429 0.1915 0.1067 0.227 Uiso 1.00 1 c R
H(51) H 0.2521 0.1684 0.0876 0.124 Uiso 1.00 1 c R
H(52) H 0.0946 0.1697 0.2115 0.120 Uiso 1.00 1 c R
H(53) H 0.0812 0.1419 0.1290 0.120 Uiso 1.00 1 c R
H(54) H 0.0832 0.1400 0.2740 0.120 Uiso 1.00 1 c R
H(55) H 0.1703 0.0869 0.5336 0.068 Uiso 1.00 1 c R
H(56) H 0.3612 0.0598 0.2720 0.101 Uiso 1.00 1 c R
H(57) H 0.3560 0.0484 0.1346 0.101 Uiso 1.00 1 c R
H(58) H 0.3784 0.0808 0.1659 0.101 Uiso 1.00 1 c R
H(59) H 0.2244 0.0784 -0.0358 0.096 Uiso 1.00 1 c R
H(60) H -0.0042 0.1094 -0.1591 0.156 Uiso 1.00 1 c R
H(61) H 0.0827 0.0915 -0.2008 0.156 Uiso 1.00 1 c R
H(62) H -0.0222 0.0769 -0.1938 0.156 Uiso 1.00 1 c R
H(63) H -0.0591 0.0822 0.0387 0.096 Uiso 1.00 1 c R
H(64) H -0.0503 0.0909 0.2894 0.117 Uiso 1.00 1 c R
H(65) H -0.0669 0.0580 0.2637 0.117 Uiso 1.00 1 c R
H(66) H 0.0240 0.0687 0.3725 0.117 Uiso 1.00 1 c R
H(67) H 0.1986 -0.0577 0.2570 0.153 Uiso 1.00 1 c R
H(68) H 0.3052 -0.0419 0.2761 0.153 Uiso 1.00 1 c R
H(69) H 0.2526 -0.0459 0.3909 0.153 Uiso 1.00 1 c R
H(70) H 0.0114 0.0101 0.2880 0.144 Uiso 1.00 1 c R
H(71) H 0.0015 -0.0228 0.2608 0.144 Uiso 1.00 1 c R
H(72) H 0.0545 -0.0118 0.3965 0.144 Uiso 1.00 1 c R
H(73) H 0.1255 0.0169 0.0704 0.163 Uiso 1.00 1 c R
H(74) H 0.2217 -0.0025 0.0686 0.163 Uiso 1.00 1 c R
H(75) H 0.1110 -0.0161 0.0450 0.163 Uiso 1.00 1 c R
H(76) H 0.3432 0.0697 0.6465 0.115 Uiso 1.00 1 c R
H(77) H 0.2376 0.0592 0.6724 0.115 Uiso 1.00 1 c R
H(78) H 0.3681 0.0577 0.8673 0.107 Uiso 1.00 1 c R
H(79) H 0.3375 0.0114 0.9199 0.152 Uiso 1.00 1 c R
H(80) H 0.2358 0.0238 0.8341 0.152 Uiso 1.00 1 c R
H(81) H 0.2674 -0.0232 0.7707 0.115 Uiso 1.00 1 c R
H(82) H 0.4481 -0.0238 0.8074 0.120 Uiso 1.00 1 c R
H(83) H 0.4053 -0.0285 0.6618 0.120 Uiso 1.00 1 c R
H(84) H 0.5406 0.0045 0.7012 0.106 Uiso 1.00 1 c R
H(85) H 0.4120 0.0071 0.5044 0.102 Uiso 1.00 1 c R
H(86) H 0.4486 0.0383 0.5450 0.102 Uiso 1.00 1 c R
H(87) H 0.1764 0.0109 0.6128 0.124 Uiso 1.00 1 c R
H(88) H 0.2406 -0.0101 0.5474 0.124 Uiso 1.00 1 c R
H(89) H 0.5033 0.0508 0.7597 0.121 Uiso 1.00 1 c R
H(90) H 0.5137 0.0295 0.8735 0.121 Uiso 1.00 1 c R

loop_
_atom_site_aniso_label
_atom_site_aniso_U_11
_atom_site_aniso_U_22
_atom_site_aniso_U_33
_atom_site_aniso_U_12
_atom_site_aniso_U_13
_atom_site_aniso_U_23
Si(1) 0.0646(8) 0.0566(7) 0.0804(9) 0.0043(7) 0.0157(7) 0.0020(7)
Si(2) 0.091(1) 0.114(1) 0.102(1) 0.015(1) 0.040(1) -0.006(1)
Si(3) 0.088(1) 0.0635(9) 0.103(1) 0.0035(8) 0.0161(9) 0.0162(8)
Si(4) 0.0781(9) 0.0614(8) 0.089(1) -0.0110(7) 0.0332(8) -0.0131(8)
O(1) 0.064(2) 0.054(2) 0.070(2) 0.001(1) 0.025(2) -0.005(1)
C(1) 0.064(3) 0.064(3) 0.097(4) 0.005(3) 0.009(3) 0.011(3)
C(2) 0.069(3) 0.065(3) 0.108(4) 0.011(3) 0.008(3) 0.013(3)
C(3) 0.052(3) 0.063(3) 0.125(5) 0.000(3) -0.004(3) 0.008(3)
C(4) 0.073(4) 0.074(4) 0.119(5) -0.005(3) 0.036(3) -0.006(3)
C(5) 0.229(9) 0.135(6) 0.140(7) -0.072(6) 0.102(6) -0.027(5)
C(6) 0.084(4) 0.073(4) 0.160(6) -0.018(3) 0.042(4) 0.003(4)
C(7) 0.075(4) 0.083(4) 0.167(7) -0.011(3) -0.023(4) 0.021(5)
C(8) 0.141(6) 0.104(5) 0.223(9) -0.055(5) -0.056(6) 0.017(5)
C(9) 0.128(6) 0.113(5) 0.161(7) -0.045(5) -0.077(5) 0.054(5)
C(10) 0.095(5) 0.087(4) 0.160(7) -0.027(4) -0.055(4) 0.051(4)
C(11) 0.202(8) 0.165(7) 0.164(7) -0.098(6) -0.093(6) 0.099(6)
C(12) 0.197(8) 0.197(8) 0.133(7) 0.045(7) 0.075(6) 0.055(6)
C(13) 0.119(6) 0.195(8) 0.184(8) 0.039(6) 0.074(5) -0.010(6)
C(14) 0.143(7) 0.24(1) 0.160(7) -0.013(7) 0.048(6) -0.100(7)
C(15) 0.170(7) 0.096(5) 0.115(5) -0.014(4) 0.039(5) 0.024(4)
C(16) 0.112(5) 0.123(6) 0.166(7) 0.031(4) 0.002(5) 0.053(5)
C(17) 0.155(6) 0.078(4) 0.153(6) -0.023(4) 0.031(5) 0.001(4)
C(18) 0.062(3) 0.055(3) 0.066(3) -0.006(2) 0.013(2) -0.012(2)
C(19) 0.058(3) 0.058(3) 0.047(3) 0.001(2) 0.011(2) -0.007(2)
C(20) 0.063(3) 0.062(3) 0.054(3) 0.004(2) 0.008(2) -0.015(2)
C(21) 0.075(4) 0.081(3) 0.059(3) 0.009(3) 0.006(3) -0.013(3)
C(22) 0.110(4) 0.106(4) 0.067(4) 0.008(4) 0.004(3) 0.015(3)
C(23) 0.081(4) 0.124(5) 0.068(4) 0.025(4) -0.007(3) -0.019(3)
C(24) 0.062(4) 0.26(1) 0.160(7) 0.016(5) -0.004(4) -0.059(7)
C(25) 0.064(4) 0.140(6) 0.091(5) 0.005(4) 0.007(3) -0.038(4)
C(26) 0.071(4) 0.110(5) 0.093(4) -0.018(3) 0.021(3) -0.034(4)
C(27) 0.064(3) 0.076(3) 0.075(4) -0.010(3) 0.019(3) -0.020(3)
C(28) 0.103(4) 0.082(4) 0.098(4) -0.021(3) 0.042(3) -0.004(3)
C(29) 0.061(3) 0.056(3) 0.066(3) 0.002(2) 0.016(2) -0.007(2)
C(30) 0.054(3) 0.058(3) 0.050(3) 0.001(2) 0.012(2) -0.002(2)
C(31) 0.082(3) 0.049(2) 0.059(3) -0.008(2) 0.023(3) -0.012(2)
C(32) 0.079(4) 0.064(3) 0.086(4) -0.016(3) 0.039(3) -0.022(3)
C(33) 0.066(3) 0.091(4) 0.107(4) -0.003(3) 0.027(3) -0.017(3)
C(34) 0.117(5) 0.083(4) 0.112(5) -0.031(4) 0.070(4) -0.034(4)
C(35) 0.172(7) 0.084(4) 0.094(5) -0.046(5) 0.075(5) -0.028(4)
C(36) 0.28(1) 0.142(6) 0.150(7) -0.087(7) 0.137(7) -0.028(5)
C(37) 0.173(7) 0.069(4) 0.067(4) -0.017(4) 0.041(5) -0.006(3)
C(38) 0.115(5) 0.060(3) 0.066(3) -0.008(3) 0.021(3) -0.009(3)
C(39) 0.144(6) 0.079(4) 0.078(4) 0.006(4) -0.007(4) 0.011(3)
C(40) 0.056(3) 0.060(3) 0.056(3) 0.002(2) 0.018(2) -0.002(2)
C(41) 0.048(2) 0.051(2) 0.060(3) -0.002(2) 0.019(2) -0.005(2)
C(42) 0.058(3) 0.048(2) 0.067(3) 0.000(2) 0.012(2) -0.007(2)
C(43) 0.076(3) 0.056(3) 0.055(3) -0.003(2) 0.018(3) -0.007(2)
C(44) 0.086(4) 0.085(4) 0.080(4) -0.006(3) 0.038(3) -0.012(3)
C(45) 0.105(4) 0.066(3) 0.069(4) -0.004(3) 0.023(3) -0.007(3)
C(46) 0.120(5) 0.066(3) 0.071(4) 0.003(3) 0.002(4) -0.007(3)
C(47) 0.191(7) 0.115(5) 0.084(5) -0.002(5) -0.028(5) 0.011(4)
C(48) 0.074(4) 0.072(3) 0.093(4) 0.008(3) -0.014(3) -0.008(3)
C(49) 0.065(3) 0.059(3) 0.086(4) 0.004(2) 0.011(3) -0.009(3)
C(50) 0.058(3) 0.099(4) 0.135(5) 0.007(3) 0.021(3) -0.019(4)
C(51) 0.049(2) 0.053(3) 0.065(3) -0.001(2) 0.025(2) -0.004(2)
C(52) 0.117(5) 0.062(3) 0.204(8) -0.007(3) 0.044(5) -0.020(4)
C(53) 0.090(4) 0.114(5) 0.157(6) -0.028(4) 0.048(4) -0.039(4)
C(54) 0.204(8) 0.102(5) 0.100(5) -0.055(5) 0.042(5) -0.035(4)
C(55) 0.060(3) 0.060(3) 0.059(3) 0.009(2) 0.028(2) 0.004(2)
C(56) 0.120(5) 0.094(4) 0.073(4) 0.031(4) 0.024(3) 0.001(3)
C(57) 0.107(4) 0.093(4) 0.069(4) 0.021(4) 0.023(3) -0.004(3)
C(58) 0.128(6) 0.143(6) 0.109(5) 0.031(5) 0.073(5) 0.020(5)
C(59) 0.089(4) 0.092(4) 0.107(5) 0.009(3) 0.030(4) 0.023(4)
C(60) 0.110(5) 0.087(4) 0.103(5) 0.019(4) 0.039(4) 0.019(3)
C(61) 0.070(3) 0.098(4) 0.098(4) 0.023(3) 0.022(3) -0.002(3)
C(62) 0.074(3) 0.105(4) 0.078(4) 0.016(3) 0.025(3) -0.001(3)
C(63) 0.082(4) 0.119(5) 0.109(5) -0.004(3) 0.030(3) 0.037(4)
C(64) 0.106(5) 0.116(5) 0.081(4) 0.010(4) 0.032(3) -0.011(4)

loop_
_atom_type_symbol
_atom_type_description
_atom_type_scat_dispersion_real
_atom_type_scat_dispersion_imag
_atom_type_scat_source
O O 0.011 0.006
;
International Tables for Crystallography
(1992, Vol. C, Tables 4.2.6.8 and 6.1.1.4)
;
Si Si 0.082 0.070
;
International Tables for Crystallography
(1992, Vol. C, Tables 4.2.6.8 and 6.1.1.4)
;
C C 0.003 0.002
;
International Tables for Crystallography
(1992, Vol. C, Tables 4.2.6.8 and 6.1.1.4)
;
H H 0.000 0.000
;
International Tables for Crystallography
(1992, Vol. C, Table 6.1.1.4)
;

loop_
_geom_angle_atom_site_label_1
_geom_angle_atom_site_label_2
_geom_angle_atom_site_label_3
_geom_angle
Si(3) Si(1) Si(2) 115.38(8)
C(1) Si(1) Si(2) 106.0(2)
Si(1) Si(2) C(12) 106.7(3)
Si(1) Si(2) C(13) 111.6(3)
Si(1) Si(2) C(14) 111.4(3)
C(18) Si(1) Si(2) 106.3(2)
C(1) Si(1) Si(3) 106.6(2)
Si(1) Si(3) C(15) 110.9(2)
Si(1) Si(3) C(16) 109.9(2)
Si(1) Si(3) C(17) 108.5(2)
C(18) Si(1) Si(3) 108.3(2)
Si(1) C(1) C(2) 176.0(5)
C(18) Si(1) C(1) 114.5(2)
Si(1) C(18) C(19) 136.0(3)
C(13) Si(2) C(12) 108.6(4)
C(14) Si(2) C(12) 109.2(3)
C(14) Si(2) C(13) 109.4(3)
C(16) Si(3) C(15) 109.3(3)
C(17) Si(3) C(15) 108.5(3)
C(17) Si(3) C(16) 109.7(3)
Si(4) O(1) C(51) 139.7(3)
C(52) Si(4) O(1) 106.7(2)
C(53) Si(4) O(1) 111.4(2)
C(54) Si(4) O(1) 109.5(2)
C(53) Si(4) C(52) 110.8(3)
C(54) Si(4) C(52) 107.4(3)
C(54) Si(4) C(53) 110.9(3)
O(1) C(51) C(41) 117.9(4)
O(1) C(51) C(55) 111.1(3)
C(1) C(2) C(3) 174.9(7)
C(2) C(3) C(4) 120.6(6)
C(2) C(3) C(10) 119.3(5)
C(10) C(3) C(4) 120.1(5)
C(3) C(4) C(5) 119.9(5)
C(3) C(4) C(6) 118.2(6)
C(3) C(10) C(11) 121.0(5)
C(3) C(10) C(9) 118.8(6)
C(6) C(4) C(5) 121.9(6)
C(4) C(6) C(7) 122.3(6)
C(6) C(7) C(9) 118.1(6)
C(6) C(7) C(8) 120.9(6)
C(9) C(7) C(8) 120.9(7)
C(7) C(9) C(10) 122.5(7)
C(9) C(10) C(11) 120.2(7)
C(18) C(19) C(29) 121.1(4)
C(18) C(19) C(20) 119.4(4)
C(29) C(19) C(20) 119.4(4)
C(19) C(20) C(21) 119.6(4)
C(19) C(20) C(27) 120.3(4)
C(19) C(29) C(30) 121.5(4)
C(27) C(20) C(21) 120.1(4)
C(20) C(21) C(22) 122.4(4)
C(20) C(21) C(23) 118.5(5)
C(20) C(27) C(28) 123.1(4)
C(20) C(27) C(26) 118.8(5)
C(23) C(21) C(22) 119.2(4)
C(21) C(23) C(25) 121.3(5)
C(23) C(25) C(26) 118.7(5)
C(23) C(25) C(24) 120.0(6)
C(24) C(25) C(26) 121.3(6)
C(25) C(26) C(27) 122.6(6)
C(26) C(27) C(28) 118.2(5)
C(29) C(30) C(31) 118.1(4)
C(29) C(30) C(40) 117.2(4)
C(30) C(31) C(32) 121.7(4)
C(30) C(31) C(38) 120.3(5)
C(40) C(30) C(31) 124.6(4)
C(30) C(40) C(41) 129.7(4)
C(31) C(32) C(33) 122.0(5)
C(38) C(31) C(32) 117.8(5)
C(31) C(32) C(34) 119.9(5)
C(31) C(38) C(39) 121.3(5)
C(31) C(38) C(37) 119.7(6)
C(34) C(32) C(33) 118.1(5)
C(32) C(34) C(35) 122.6(6)
C(34) C(35) C(37) 117.7(7)
C(34) C(35) C(36) 121.6(7)
C(37) C(35) C(36) 120.7(6)
C(35) C(37) C(38) 122.2(6)
C(37) C(38) C(39) 119.0(5)
C(40) C(41) C(42) 113.7(3)
C(40) C(41) C(51) 125.0(4)
C(51) C(41) C(42) 120.9(4)
C(41) C(42) C(43) 122.3(4)
C(41) C(42) C(49) 119.0(4)
C(41) C(51) C(55) 130.6(4)
C(42) C(43) C(44) 122.4(4)
C(49) C(42) C(43) 118.6(4)
C(42) C(43) C(45) 119.6(5)
C(42) C(49) C(50) 121.8(4)
C(42) C(49) C(48) 118.6(5)
C(45) C(43) C(44) 118.0(5)
C(43) C(45) C(46) 123.3(6)
C(45) C(46) C(48) 117.6(5)
C(45) C(46) C(47) 123.3(6)
C(48) C(46) C(47) 119.1(6)
C(46) C(48) C(49) 122.1(5)
C(48) C(49) C(50) 119.5(4)
C(51) C(55) C(62) 108.1(4)
C(51) C(55) C(63) 111.3(3)
C(51) C(55) C(56) 116.3(4)
C(62) C(55) C(56) 106.1(4)
C(63) C(55) C(56) 105.8(4)
C(55) C(56) C(57) 113.3(4)
C(63) C(55) C(62) 108.9(4)
C(55) C(62) C(61) 111.5(4)
C(55) C(63) C(59) 113.2(4)
C(56) C(57) C(58) 106.5(4)
C(56) C(57) C(64) 105.4(5)
C(57) C(58) C(59) 113.2(6)
C(64) C(57) C(58) 112.2(5)
C(57) C(64) C(61) 112.2(4)
C(58) C(59) C(63) 105.7(5)
C(58) C(59) C(60) 111.8(5)
C(63) C(59) C(60) 104.4(5)
C(59) C(60) C(61) 112.6(5)
C(60) C(61) C(62) 106.5(4)
C(60) C(61) C(64) 113.8(5)
C(64) C(61) C(62) 105.7(4)
Si(1) C(18) H(30) 112.4322
Si(2) C(12) H(13) 109.0265
Si(2) C(12) H(14) 109.5377
Si(2) C(12) H(12) 109.8442
Si(2) C(13) H(16) 109.2447
Si(2) C(13) H(17) 109.2166
Si(2) C(13) H(15) 109.9550
Si(2) C(14) H(18) 110.1589
Si(2) C(14) H(19) 108.7116
Si(2) C(14) H(20) 109.5395
Si(3) C(15) H(21) 109.2885
Si(3) C(15) H(23) 109.9487
Si(3) C(15) H(22) 109.1678
Si(3) C(16) H(24) 109.1056
Si(3) C(16) H(26) 109.3372
Si(3) C(16) H(25) 109.9708
Si(3) C(17) H(27) 109.2275
Si(3) C(17) H(29) 109.1407
Si(3) C(17) H(28) 110.0311
Si(4) C(52) H(67) 109.5586
Si(4) C(52) H(68) 109.3109
Si(4) C(52) H(69) 109.5365
Si(4) C(53) H(70) 109.1781
Si(4) C(53) H(71) 109.7704
Si(4) C(53) H(72) 109.4638
Si(4) C(54) H(73) 108.6394
Si(4) C(54) H(74) 109.9916
Si(4) C(54) H(75) 109.7709
C(4) C(5) H(2) 107.7211
C(4) C(5) H(3) 110.8032
C(4) C(5) H(1) 109.8787
C(4) C(6) H(4) 118.8019
H(2) C(5) H(1) 109.4675
H(3) C(5) H(1) 109.4577
H(3) C(5) H(2) 109.4837
H(4) C(6) C(7) 118.8547
C(7) C(8) H(5) 109.2708
C(7) C(8) H(6) 109.2351
C(7) C(8) H(7) 109.9223
C(7) C(9) H(8) 118.5623
H(6) C(8) H(5) 109.4674
H(7) C(8) H(5) 109.4623
H(7) C(8) H(6) 109.4685
H(8) C(9) C(10) 118.9274
C(10) C(11) H(9) 108.9923
C(10) C(11) H(10) 108.7995
C(10) C(11) H(11) 110.6292
H(10) C(11) H(9) 109.4696
H(11) C(11) H(9) 109.4595
H(11) C(11) H(10) 109.4712
H(13) C(12) H(12) 109.4680
H(14) C(12) H(12) 109.4742
H(14) C(12) H(13) 109.4757
H(16) C(13) H(15) 109.4780
H(17) C(13) H(15) 109.4584
H(17) C(13) H(16) 109.4736
H(19) C(14) H(18) 109.4760
H(20) C(14) H(18) 109.4720
H(20) C(14) H(19) 109.4659
H(23) C(15) H(21) 109.4653
H(22) C(15) H(21) 109.4780
H(23) C(15) H(22) 109.4779
H(26) C(16) H(24) 109.4705
H(25) C(16) H(24) 109.4790
H(26) C(16) H(25) 109.4630
H(29) C(17) H(27) 109.4697
H(28) C(17) H(27) 109.4756
H(29) C(17) H(28) 109.4811
H(30) C(18) C(19) 111.5635
C(19) C(29) H(43) 106.6942
C(19) C(29) H(42) 106.0639
C(21) C(22) H(32) 108.9018
C(21) C(22) H(31) 109.7668
C(21) C(22) H(33) 109.7462
C(21) C(23) H(34) 119.3415
H(32) C(22) H(31) 109.4770
H(33) C(22) H(31) 109.4646
H(33) C(22) H(32) 109.4694
H(34) C(23) C(25) 119.3902
H(35) C(24) C(25) 109.2458
H(36) C(24) C(25) 109.8571
H(37) C(24) C(25) 109.3091
H(36) C(24) H(35) 109.4740
H(37) C(24) H(35) 109.4709
H(37) C(24) H(36) 109.4697
C(25) C(26) H(38) 118.4752
H(38) C(26) C(27) 118.8754
C(27) C(28) H(41) 109.0262
C(27) C(28) H(39) 109.7737
C(27) C(28) H(40) 109.6089
H(41) C(28) H(39) 109.4791
H(40) C(28) H(39) 109.4652
H(41) C(28) H(40) 109.4734
H(43) C(29) C(30) 106.3384
H(42) C(29) C(30) 106.4185
H(43) C(29) H(42) 109.4497
C(30) C(40) H(55) 115.3489
C(32) C(33) H(44) 109.0771
C(32) C(33) H(46) 109.7312
C(32) C(33) H(45) 109.5879
C(32) C(34) H(47) 118.9511
H(46) C(33) H(44) 109.4769
H(45) C(33) H(44) 109.4778
H(46) C(33) H(45) 109.4757
H(47) C(34) C(35) 118.4543
C(35) C(36) H(48) 109.8372
C(35) C(36) H(49) 109.3580
C(35) C(36) H(50) 109.2206
C(35) C(37) H(51) 117.6567
H(49) C(36) H(48) 109.4696
H(50) C(36) H(48) 109.4622
H(50) C(36) H(49) 109.4791
H(51) C(37) C(38) 120.1864
C(38) C(39) H(52) 109.7525
C(38) C(39) H(54) 108.4304
C(38) C(39) H(53) 110.2337
H(54) C(39) H(52) 109.4607
H(53) C(39) H(52) 109.4742
H(54) C(39) H(53) 109.4702
H(55) C(40) C(41) 114.9633
C(43) C(44) H(56) 109.1426
C(43) C(44) H(57) 109.5990
C(43) C(44) H(58) 109.6771
C(43) C(45) H(59) 118.9869
H(57) C(44) H(56) 109.4564
H(58) C(44) H(56) 109.4771
H(58) C(44) H(57) 109.4747
H(59) C(45) C(46) 117.7237
C(46) C(47) H(60) 111.0372
C(46) C(47) H(61) 107.2768
C(46) C(47) H(62) 110.0675
C(46) C(48) H(63) 119.3551
H(61) C(47) H(60) 109.4769
H(62) C(47) H(60) 109.4795
H(62) C(47) H(61) 109.4650
H(63) C(48) C(49) 118.5225
C(49) C(50) H(64) 110.0618
C(49) C(50) H(65) 109.7433
C(49) C(50) H(66) 108.6076
H(65) C(50) H(64) 109.4650
H(66) C(50) H(64) 109.4641
H(66) C(50) H(65) 109.4819
H(68) C(52) H(67) 109.4771
H(69) C(52) H(67) 109.4732
H(69) C(52) H(68) 109.4709
H(71) C(53) H(70) 109.4661
H(72) C(53) H(70) 109.4797
H(72) C(53) H(71) 109.4687
H(74) C(54) H(73) 109.4820
H(75) C(54) H(73) 109.4723
H(75) C(54) H(74) 109.4680
C(55) C(56) H(76) 108.1269
C(55) C(56) H(77) 108.5644
C(55) C(62) H(85) 108.8472
C(55) C(62) H(86) 108.7508
C(55) C(63) H(88) 108.4204
C(55) C(63) H(87) 108.2320
H(76) C(56) C(57) 108.4309
C(56) C(57) H(78) 111.3014
H(77) C(56) C(57) 108.9560
H(77) C(56) H(76) 109.4467
H(78) C(57) C(58) 110.7586
C(57) C(58) H(80) 108.5940
C(57) C(58) H(79) 108.2648
H(78) C(57) C(64) 110.5272
C(57) C(64) H(89) 108.4881
C(57) C(64) H(90) 109.0641
H(80) C(58) C(59) 108.8486
C(58) C(59) H(81) 111.4357
H(79) C(58) C(59) 108.3813
H(80) C(58) H(79) 109.4658
H(81) C(59) C(60) 111.3398
C(59) C(60) H(83) 109.0369
C(59) C(60) H(82) 108.3826
C(59) C(63) H(88) 109.0282
C(59) C(63) H(87) 108.5019
H(81) C(59) C(63) 111.8409
H(83) C(60) C(61) 108.4571
C(60) C(61) H(84) 109.9817
H(82) C(60) C(61) 108.8285
H(83) C(60) H(82) 109.4707
C(61) C(62) H(85) 109.0669
C(61) C(62) H(86) 109.1680
H(84) C(61) C(62) 110.6284
H(84) C(61) C(64) 110.1481
C(61) C(64) H(89) 108.2770
C(61) C(64) H(90) 109.2751
H(86) C(62) H(85) 109.4712
H(88) C(63) H(87) 109.4521
H(90) C(64) H(89) 109.4545

loop_
_geom_bond_atom_site_label_1
_geom_bond_atom_site_label_2
_geom_bond_distance
Si(1) Si(2) 2.343(3)
Si(1) Si(3) 2.356(2)
Si(1) C(1) 1.823(5)
Si(1) C(18) 1.865(4)
Si(2) C(12) 1.850(8)
Si(2) C(13) 1.854(7)
Si(2) C(14) 1.864(8)
Si(3) C(15) 1.853(7)
Si(3) C(16) 1.864(6)
Si(3) C(17) 1.852(6)
Si(4) O(1) 1.644(3)
Si(4) C(52) 1.848(5)
Si(4) C(53) 1.842(6)
Si(4) C(54) 1.824(6)
O(1) C(51) 1.386(5)
C(1) C(2) 1.203(7)
C(2) C(3) 1.456(7)
C(3) C(4) 1.395(8)
C(3) C(10) 1.39(1)
C(4) C(5) 1.48(1)
C(4) C(6) 1.397(8)
C(6) C(7) 1.36(1)
C(7) C(8) 1.525(9)
C(7) C(9) 1.37(1)
C(9) C(10) 1.381(9)
C(10) C(11) 1.52(1)
C(18) C(19) 1.334(6)
C(19) C(20) 1.509(6)
C(19) C(29) 1.510(6)
C(20) C(21) 1.399(6)
C(20) C(27) 1.402(7)
C(21) C(22) 1.508(8)
C(21) C(23) 1.412(8)
C(23) C(25) 1.387(9)
C(24) C(25) 1.535(8)
C(25) C(26) 1.359(9)
C(26) C(27) 1.390(7)
C(27) C(28) 1.499(7)
C(29) C(30) 1.530(6)
C(30) C(31) 1.497(7)
C(30) C(40) 1.336(6)
C(31) C(32) 1.400(7)
C(31) C(38) 1.405(6)
C(32) C(33) 1.501(7)
C(32) C(34) 1.383(9)
C(34) C(35) 1.371(9)
C(35) C(34) 1.371(9)
C(35) C(36) 1.53(1)
C(35) C(37) 1.37(1)
C(36) C(35) 1.53(1)
C(37) C(35) 1.37(1)
C(37) C(38) 1.40(1)
C(38) C(39) 1.503(9)
C(40) C(41) 1.483(6)
C(41) C(42) 1.508(6)
C(41) C(51) 1.345(5)
C(42) C(43) 1.408(7)
C(42) C(49) 1.403(6)
C(43) C(44) 1.497(7)
C(43) C(45) 1.374(7)
C(45) C(46) 1.366(9)
C(46) C(47) 1.516(8)
C(46) C(48) 1.37(1)
C(48) C(49) 1.419(8)
C(49) C(50) 1.496(8)
C(51) C(55) 1.540(6)
C(55) C(56) 1.534(7)
C(55) C(62) 1.531(7)
C(55) C(63) 1.508(7)
C(56) C(57) 1.565(7)
C(57) C(58) 1.475(9)
C(57) C(64) 1.507(9)
C(58) C(59) 1.495(9)
C(59) C(60) 1.521(9)
C(59) C(63) 1.593(8)
C(60) C(61) 1.474(8)
C(61) C(62) 1.583(7)
C(61) C(64) 1.481(8)
C(5) H(1) 0.9498
C(5) H(2) 0.9500
C(5) H(3) 0.9498
C(6) H(4) 0.9500
C(8) H(5) 0.9499
C(8) H(6) 0.9500
C(8) H(7) 0.9500
C(9) H(8) 0.9500
C(11) H(9) 0.9501
C(11) H(10) 0.9500
C(11) H(11) 0.9501
C(12) H(12) 0.9500
C(12) H(13) 0.9500
C(12) H(14) 0.9500
C(13) H(15) 0.9499
C(13) H(16) 0.9502
C(13) H(17) 0.9500
C(14) H(18) 0.9499
C(14) H(19) 0.9501
C(14) H(20) 0.9500
C(15) H(21) 0.9500
C(15) H(22) 0.9501
C(15) H(23) 0.9500
C(16) H(24) 0.9499
C(16) H(25) 0.9499
C(16) H(26) 0.9499
C(17) H(27) 0.9500
C(17) H(28) 0.9499
C(17) H(29) 0.9500
C(18) H(30) 0.9499
C(22) H(31) 0.9499
C(22) H(32) 0.9500
C(22) H(33) 0.9501
C(23) H(34) 0.9501
C(24) H(35) 0.9500
C(24) H(36) 0.9500
C(24) H(37) 0.9500
C(26) H(38) 0.9500
C(28) H(39) 0.9499
C(28) H(40) 0.9499
C(28) H(41) 0.9500
C(29) H(42) 0.9499
C(29) H(43) 0.9500
C(33) H(44) 0.9500
C(33) H(45) 0.9498
C(33) H(46) 0.9501
C(34) H(47) 0.9500
C(36) H(48) 0.9500
C(36) H(49) 0.9500
C(36) H(50) 0.9499
C(37) H(51) 0.9501
C(39) H(52) 0.9499
C(39) H(53) 0.9500
C(39) H(54) 0.9499
C(40) H(55) 0.9501
C(44) H(56) 0.9500
C(44) H(57) 0.9501
C(44) H(58) 0.9499
C(45) H(59) 0.9499
C(47) H(60) 0.9498
C(47) H(61) 0.9499
C(47) H(62) 0.9501
C(48) H(63) 0.9500
C(50) H(64) 0.9499
C(50) H(65) 0.9498
C(50) H(66) 0.9500
C(52) H(67) 0.9500
C(52) H(68) 0.9500
C(52) H(69) 0.9500
C(53) H(70) 0.9500
C(53) H(71) 0.9500
C(53) H(72) 0.9501
C(54) H(73) 0.9498
C(54) H(74) 0.9500
C(54) H(75) 0.9501
C(56) H(76) 0.9501
C(56) H(77) 0.9501
C(57) H(78) 0.9501
C(58) H(79) 0.9500
C(58) H(80) 0.9500
C(59) H(81) 0.9499
C(60) H(82) 0.9499
C(60) H(83) 0.9500
C(61) H(84) 0.9499
C(62) H(85) 0.9500
C(62) H(86) 0.9502
C(63) H(87) 0.9500
C(63) H(88) 0.9499
C(64) H(89) 0.9500
C(64) H(90) 0.9499
H(48) C(36) 0.9500

loop_
_geom_contact_atom_site_label_1
_geom_contact_atom_site_label_2
_geom_contact_distance
_geom_contact_site_symmetry_2
Si(1) C(2) 3.024(5) .
Si(1) C(12) 3.376(8) .
Si(1) C(13) 3.481(8) .
Si(1) C(14) 3.485(8) .
Si(1) C(15) 3.479(7) .
Si(1) C(16) 3.467(6) .
Si(1) C(17) 3.427(6) .
Si(1) C(19) 2.973(4) .
Si(1) C(29) 3.458(4) .
Si(2) C(1) 3.342(6) .
Si(2) C(18) 3.379(5) .
Si(3) C(1) 3.366(5) .
Si(3) C(18) 3.433(4) .
Si(4) C(42) 3.572(4) .
Si(4) C(51) 2.845(4) .
O(1) C(41) 2.340(5) .
O(1) C(42) 2.772(5) .
O(1) C(43) 3.177(5) .
O(1) C(44) 3.155(6) .
O(1) C(52) 2.804(6) .
O(1) C(53) 2.882(6) .
O(1) C(54) 2.834(6) .
O(1) C(55) 2.414(5) .
O(1) C(62) 2.854(5) .
O(1) C(63) 2.931(7) .
C(1) C(3) 2.657(7) .
C(1) C(4) 3.596(7) .
C(1) C(10) 3.525(8) .
C(1) C(11) 3.570(9) .
C(1) C(18) 3.102(6) .
C(1) C(29) 3.332(6) .
C(2) C(4) 2.477(8) .
C(2) C(5) 2.874(9) .
C(2) C(10) 2.455(9) .
C(2) C(11) 2.886(9) .
C(3) C(5) 2.49(1) .
C(3) C(6) 2.395(8) .
C(3) C(7) 2.784(8) .
C(3) C(9) 2.384(9) .
C(3) C(11) 2.53(1) .
C(4) C(7) 2.42(1) .
C(4) C(9) 2.75(1) .
C(4) C(10) 2.41(1) .
C(5) C(6) 2.52(1) .
C(6) C(8) 2.51(1) .
C(6) C(9) 2.34(1) .
C(6) C(10) 2.75(1) .
C(7) C(10) 2.408(9) .
C(8) C(9) 2.52(1) .
C(9) C(11) 2.52(1) .
C(12) C(13) 3.01(1) .
C(12) C(14) 3.03(1) .
C(13) C(14) 3.035(9) .
C(15) C(16) 3.03(1) .
C(15) C(17) 3.006(8) .
C(16) C(17) 3.039(8) .
C(18) C(20) 2.457(6) .
C(18) C(21) 3.482(6) .
C(18) C(27) 3.146(7) .
C(18) C(28) 3.189(8) .
C(18) C(29) 2.479(6) .
C(19) C(21) 2.514(6) .
C(19) C(22) 2.953(6) .
C(19) C(27) 2.525(7) .
C(19) C(28) 2.982(7) .
C(19) C(30) 2.653(6) .
C(19) C(31) 3.155(6) .
C(20) C(22) 2.548(7) .
C(20) C(23) 2.415(7) .
C(20) C(25) 2.799(7) .
C(20) C(26) 2.402(7) .
C(20) C(28) 2.550(7) .
C(20) C(29) 2.607(6) .
C(20) C(30) 3.163(6) .
C(20) C(31) 3.341(6) .
C(20) C(32) 3.445(7) .
C(20) C(33) 3.525(7) .
C(21) C(25) 2.439(8) .
C(21) C(26) 2.772(8) .
C(21) C(27) 2.427(7) .
C(21) C(29) 3.232(6) .
C(21) C(33) 3.541(8) .
C(22) C(23) 2.518(8) .
C(22) C(29) 3.217(6) .
C(23) C(24) 2.532(9) .
C(23) C(26) 2.362(9) .
C(23) C(27) 2.775(7) .
C(24) C(26) 2.524(8) .
C(25) C(27) 2.411(7) .
C(26) C(28) 2.479(7) .
C(27) C(31) 3.558(6) .
C(27) C(32) 3.326(7) .
C(29) C(31) 2.597(7) .
C(29) C(38) 3.237(8) .
C(29) C(39) 3.266(7) .
C(29) C(40) 2.448(6) .
C(30) C(32) 2.531(7) .
C(30) C(33) 2.987(6) .
C(30) C(38) 2.518(7) .
C(30) C(39) 2.945(6) .
C(30) C(41) 2.553(6) .
C(30) C(42) 3.126(6) .
C(31) C(33) 2.538(6) .
C(31) C(34) 2.409(9) .
C(31) C(35) 2.82(1) .
C(31) C(37) 2.422(8) .
C(31) C(39) 2.535(7) .
C(31) C(40) 2.510(6) .
C(31) C(41) 3.144(6) .
C(31) C(42) 3.253(6) .
C(31) C(43) 3.445(6) .
C(32) C(35) 2.415(9) .
C(32) C(37) 2.751(7) .
C(32) C(38) 2.402(7) .
C(32) C(40) 3.286(7) .
C(32) C(44) 3.430(7) .
C(33) C(34) 2.474(8) .
C(33) C(40) 3.334(6) .
C(34) C(36) 2.53(1) .
C(34) C(37) 2.342(9) .
C(34) C(38) 2.748(9) .
C(35) C(31) 2.82(1) .
C(35) C(32) 2.415(9) .
C(35) C(38) 2.42(1) .
C(36) C(37) 2.52(1) .
C(37) C(39) 2.50(1) .
C(38) C(35) 2.42(1) .
C(38) C(40) 3.527(7) .
C(39) C(49) 3.586(7) .
C(40) C(42) 2.505(6) .
C(40) C(43) 3.564(6) .
C(40) C(49) 3.101(6) .
C(40) C(50) 3.098(6) .
C(40) C(51) 2.509(6) .
C(40) C(55) 3.204(6) .
C(40) C(56) 2.944(6) .
C(41) C(43) 2.555(6) .
C(41) C(44) 3.020(7) .
C(41) C(49) 2.509(6) .
C(41) C(50) 2.924(6) .
C(41) C(55) 2.622(5) .
C(41) C(56) 3.115(6) .
C(41) C(62) 3.573(6) .
C(42) C(44) 2.545(7) .
C(42) C(45) 2.404(7) .
C(42) C(46) 2.820(7) .
C(42) C(48) 2.426(6) .
C(42) C(50) 2.533(7) .
C(42) C(51) 2.484(6) .
C(43) C(46) 2.411(7) .
C(43) C(48) 2.757(7) .
C(43) C(49) 2.417(7) .
C(43) C(51) 3.268(6) .
C(43) C(54) 3.482(7) .
C(44) C(45) 2.462(7) .
C(44) C(51) 3.342(7) .
C(45) C(47) 2.537(8) .
C(45) C(48) 2.341(9) .
C(45) C(49) 2.759(9) .
C(46) C(49) 2.441(8) .
C(47) C(48) 2.489(9) .
C(48) C(50) 2.519(9) .
C(49) C(51) 3.476(6) .
C(51) C(53) 3.472(7) .
C(51) C(56) 2.610(6) .
C(51) C(62) 2.487(6) .
C(51) C(63) 2.516(7) .
C(52) C(53) 3.038(8) .
C(52) C(54) 2.961(8) .
C(53) C(54) 3.02(1) .
C(55) C(57) 2.588(7) .
C(55) C(58) 2.947(8) .
C(55) C(59) 2.589(7) .
C(55) C(60) 2.921(7) .
C(55) C(61) 2.574(6) .
C(55) C(64) 2.938(6) .
C(56) C(58) 2.437(9) .
C(56) C(59) 2.918(8) .
C(56) C(60) 3.460(8) .
C(56) C(61) 2.912(8) .
C(56) C(62) 2.449(8) .
C(56) C(63) 2.425(8) .
C(56) C(64) 2.444(8) .
C(57) C(59) 2.480(8) .
C(57) C(60) 2.901(8) .
C(57) C(61) 2.481(8) .
C(57) C(62) 2.936(8) .
C(57) C(63) 2.916(7) .
C(58) C(60) 2.50(1) .
C(58) C(61) 2.88(1) .
C(58) C(62) 3.492(9) .
C(58) C(63) 2.462(8) .
C(58) C(64) 2.475(9) .
C(59) C(61) 2.492(8) .
C(59) C(62) 2.966(8) .
C(59) C(64) 2.905(8) .
C(60) C(62) 2.450(8) .
C(60) C(63) 2.462(7) .
C(60) C(64) 2.475(8) .
C(61) C(63) 2.928(7) .
C(62) C(62) 3.578(8) 65603
C(62) C(63) 2.472(8) .
C(62) C(64) 2.442(7) .
C(63) C(64) 3.474(7) .
Si(1) H(13) 3.4425 .
Si(1) H(14) 3.4460 .
Si(1) H(16) 3.5996 .
Si(1) H(17) 3.5444 .
Si(1) H(18) 3.5621 .
Si(1) H(19) 3.5965 .
Si(1) H(21) 3.5835 .
Si(1) H(23) 3.5621 .
Si(1) H(24) 3.5336 .
Si(1) H(26) 3.5649 .
Si(1) H(27) 3.5097 .
Si(1) H(29) 3.4920 .
Si(1) H(30) 2.3944 .
Si(1) H(43) 2.9750 .
Si(2) H(12) 2.3495 .
Si(2) H(13) 2.3394 .
Si(2) H(14) 2.3458 .
Si(2) H(15) 2.3545 .
Si(2) H(16) 2.3460 .
Si(2) H(17) 2.3454 .
Si(2) H(18) 2.3662 .
Si(2) H(19) 2.3484 .
Si(2) H(20) 2.3586 .
Si(2) H(30) 3.5379 .
Si(3) H(21) 2.3452 .
Si(3) H(22) 2.3438 .
Si(3) H(23) 2.3534 .
Si(3) H(24) 2.3532 .
Si(3) H(25) 2.3638 .
Si(3) H(26) 2.3560 .
Si(3) H(27) 2.3436 .
Si(3) H(28) 2.3534 .
Si(3) H(29) 2.3425 .
Si(3) H(30) 3.5429 .
Si(4) H(67) 2.3440 .
Si(4) H(68) 2.3409 .
Si(4) H(69) 2.3437 .
Si(4) H(70) 2.3335 .
Si(4) H(71) 2.3408 .
Si(4) H(72) 2.3371 .
Si(4) H(73) 2.3104 .
Si(4) H(74) 2.3272 .
Si(4) H(75) 2.3245 .
Si(4) H(88) 2.9866 .
O(1) H(56) 2.6567 .
O(1) H(57) 3.2164 .
O(1) H(68) 2.9654 .
O(1) H(69) 2.9732 .
O(1) H(70) 3.0615 .
O(1) H(72) 3.0595 .
O(1) H(73) 2.9975 .
O(1) H(74) 3.0138 .
O(1) H(84) 3.0712 65603
O(1) H(85) 2.4862 .
O(1) H(86) 3.1610 .
O(1) H(87) 3.2683 .
O(1) H(88) 2.5690 .
C(1) H(2) 3.4270 .
C(1) H(3) 3.4345 .
C(1) H(9) 2.8228 .
C(1) H(13) 3.3670 .
C(1) H(17) 3.5343 .
C(1) H(21) 3.5973 .
C(1) H(26) 3.5497 .
C(1) H(42) 3.5667 .
C(1) H(43) 2.5108 .
C(1) H(52) 3.5658 .
C(1) H(54) 3.3968 .
C(2) H(2) 2.8069 .
C(2) H(3) 2.7971 .
C(2) H(9) 2.3996 .
C(2) H(10) 3.4935 .
C(2) H(11) 3.5449 .
C(2) H(43) 2.9151 .
C(2) H(54) 3.3004 .
C(3) H(1) 3.2650 .
C(3) H(2) 2.7027 .
C(3) H(3) 2.7270 .
C(3) H(4) 3.2506 .
C(3) H(8) 3.2393 .
C(3) H(9) 2.5631 .
C(3) H(10) 3.1129 .
C(3) H(11) 3.1530 .
C(3) H(64) 3.0146 .
C(4) H(1) 2.0120 .
C(4) H(2) 1.9871 .
C(4) H(3) 2.0226 .
C(4) H(4) 2.0326 .
C(4) H(47) 3.4623 45501
C(4) H(64) 2.9100 .
C(5) H(4) 2.6706 .
C(5) H(35) 3.3696 45501
C(5) H(64) 3.4919 .
C(5) H(69) 3.4763 55603
C(6) H(1) 2.5583 .
C(6) H(2) 3.0823 .
C(6) H(3) 3.1410 .
C(6) H(5) 3.1087 .
C(6) H(6) 3.1079 .
C(6) H(7) 2.5632 .
C(6) H(8) 3.1944 .
C(6) H(47) 3.0908 45501
C(6) H(64) 3.1788 .
C(6) H(65) 3.5793 .
C(7) H(4) 2.0014 .
C(7) H(5) 2.0452 .
C(7) H(6) 2.0449 .
C(7) H(7) 2.0528 .
C(7) H(8) 2.0021 .
C(7) H(47) 3.3113 45501
C(7) H(48) 3.5619 45501
C(7) H(64) 3.5068 .
C(8) H(4) 2.6472 .
C(8) H(8) 2.6463 .
C(8) H(34) 3.4770 45401
C(8) H(58) 3.3980 45501
C(8) H(81) 3.4105 55603
C(8) H(82) 3.1594 55603
C(8) H(90) 3.3336 45401
C(9) H(4) 3.1968 .
C(9) H(5) 2.7473 .
C(9) H(6) 2.7563 .
C(9) H(7) 3.2812 .
C(9) H(9) 3.2789 .
C(9) H(10) 2.7482 .
C(9) H(11) 2.7630 .
C(9) H(34) 3.3959 45401
C(9) H(37) 3.3110 45401
C(9) H(48) 3.2285 45501
C(9) H(64) 3.5718 .
C(10) H(8) 2.0198 .
C(10) H(9) 2.0389 .
C(10) H(10) 2.0366 .
C(10) H(11) 2.0579 .
C(10) H(48) 3.4923 45501
C(10) H(64) 3.3657 .
C(11) H(8) 2.6498 .
C(11) H(12) 3.4967 55401
C(11) H(21) 3.3220 .
C(11) H(27) 3.5046 45404
C(11) H(28) 3.5439 45404
C(11) H(29) 3.5815 45404
C(11) H(37) 3.1087 45401
C(11) H(52) 3.3664 .
C(11) H(53) 3.5473 .
C(12) H(10) 3.5503 55601
C(12) H(15) 3.1527 .
C(12) H(17) 3.1523 .
C(12) H(18) 3.1897 .
C(12) H(20) 3.1724 .
C(12) H(60) 3.4110 55601
C(13) H(12) 3.1525 .
C(13) H(13) 3.1455 .
C(13) H(19) 3.1746 .
C(13) H(20) 3.1749 .
C(13) H(24) 3.3730 .
C(13) H(36) 3.4554 45501
C(14) H(12) 3.1729 .
C(14) H(14) 3.1779 .
C(14) H(15) 3.1833 .
C(14) H(16) 3.1797 .
C(14) H(26) 3.5875 55504
C(14) H(29) 3.5028 .
C(14) H(30) 3.5785 .
C(15) H(9) 3.4461 .
C(15) H(25) 3.1827 .
C(15) H(26) 3.1797 .
C(15) H(27) 3.1435 .
C(15) H(28) 3.1589 .
C(15) H(41) 3.5207 .
C(15) H(52) 2.9639 .
C(16) H(16) 3.4400 .
C(16) H(18) 3.2163 45404
C(16) H(21) 3.1694 .
C(16) H(22) 3.1732 .
C(16) H(28) 3.1832 .
C(16) H(29) 3.1883 .
C(16) H(30) 3.3158 45404
C(16) H(50) 3.4801 45504
C(17) H(11) 2.8080 55504
C(17) H(19) 3.5528 .
C(17) H(22) 3.1394 .
C(17) H(23) 3.1608 .
C(17) H(24) 3.1886 .
C(17) H(25) 3.1859 .
C(17) H(30) 3.5355 .
C(17) H(37) 3.4195 45404
C(17) H(50) 3.5612 45504
C(18) H(14) 3.4743 .
C(18) H(18) 3.4970 .
C(18) H(25) 3.5466 55504
C(18) H(27) 3.5054 .
C(18) H(32) 3.2643 .
C(18) H(39) 3.5664 .
C(18) H(41) 2.5193 .
C(18) H(42) 2.8836 .
C(18) H(43) 2.5185 .
C(19) H(30) 1.9012 .
C(19) H(31) 3.5947 .
C(19) H(32) 2.4608 .
C(19) H(33) 3.5748 .
C(19) H(40) 3.5989 .
C(19) H(41) 2.4996 .
C(19) H(42) 1.9940 .
C(19) H(43) 2.0016 .
C(20) H(25) 3.2132 55504
C(20) H(30) 2.4624 .
C(20) H(31) 3.1454 .
C(20) H(32) 2.5806 .
C(20) H(33) 3.1457 .
C(20) H(34) 3.2724 .
C(20) H(38) 3.2576 .
C(20) H(39) 3.1514 .
C(20) H(40) 3.1422 .
C(20) H(41) 2.5885 .
C(20) H(42) 2.9401 .
C(20) H(43) 3.3408 .
C(20) H(44) 3.3601 .
C(20) H(46) 3.2360 .
C(21) H(25) 3.5212 55504
C(21) H(30) 3.4698 .
C(21) H(31) 2.0359 .
C(21) H(32) 2.0259 .
C(21) H(33) 2.0358 .
C(21) H(34) 2.0520 .
C(21) H(42) 3.1757 .
C(21) H(44) 3.1844 .
C(21) H(46) 3.1438 .
C(21) H(49) 3.0811 55601
C(22) H(34) 2.6574 .
C(22) H(42) 2.7228 .
C(22) H(49) 2.8696 55601
C(22) H(59) 3.4512 55601
C(22) H(76) 3.3792 .
C(22) H(78) 3.5513 .
C(23) H(8) 3.4359 65601
C(23) H(28) 3.5666 55504
C(23) H(31) 2.7420 .
C(23) H(32) 3.2881 .
C(23) H(33) 2.7563 .
C(23) H(35) 2.7640 .
C(23) H(36) 3.3015 .
C(23) H(37) 2.7616 .
C(23) H(38) 3.2162 .
C(23) H(44) 3.4785 .
C(23) H(46) 2.9180 .
C(23) H(49) 3.0345 55601
C(24) H(3) 3.0931 65501
C(24) H(8) 3.0823 65601
C(24) H(11) 3.5735 65601
C(24) H(13) 3.5099 65501
C(24) H(28) 3.1253 55504
C(24) H(34) 2.6695 .
C(24) H(38) 2.6527 .
C(24) H(46) 3.5455 .
C(25) H(28) 3.1178 55504
C(25) H(34) 2.0296 .
C(25) H(35) 2.0547 .
C(25) H(36) 2.0618 .
C(25) H(37) 2.0554 .
C(25) H(38) 1.9947 .
C(25) H(46) 2.7846 .
C(26) H(22) 3.4346 55504
C(26) H(25) 3.4614 55504
C(26) H(28) 3.5493 55504
C(26) H(34) 3.2176 .
C(26) H(35) 3.1166 .
C(26) H(36) 2.5778 .
C(26) H(37) 3.1200 .
C(26) H(39) 2.7057 .
C(26) H(40) 2.7110 .
C(26) H(41) 3.2532 .
C(26) H(46) 2.9188 .
C(27) H(25) 3.1615 55504
C(27) H(30) 2.8890 .
C(27) H(38) 2.0272 .
C(27) H(39) 2.0280 .
C(27) H(40) 2.0261 .
C(27) H(41) 2.0194 .
C(27) H(46) 3.1571 .
C(28) H(15) 3.4314 55404
C(28) H(20) 3.5843 55404
C(28) H(23) 3.4445 .
C(28) H(30) 2.9273 .
C(28) H(38) 2.6025 .
C(29) H(30) 3.2870 .
C(29) H(32) 2.5558 .
C(29) H(33) 3.5092 .
C(29) H(41) 3.5322 .
C(29) H(44) 3.5362 .
C(29) H(52) 3.5062 .
C(29) H(54) 2.6458 .
C(29) H(55) 2.5095 .
C(30) H(32) 3.4266 .
C(30) H(42) 2.0161 .
C(30) H(43) 2.0152 .
C(30) H(44) 2.5055 .
C(30) H(46) 3.5837 .
C(30) H(52) 3.5439 .
C(30) H(54) 2.4422 .
C(30) H(55) 1.9432 .
C(30) H(66) 3.4018 .
C(30) H(76) 3.3170 .
C(31) H(40) 3.4424 .
C(31) H(41) 3.4542 .
C(31) H(42) 3.3353 .
C(31) H(43) 2.9169 .
C(31) H(44) 2.5698 .
C(31) H(45) 3.1366 .
C(31) H(46) 3.1356 .
C(31) H(47) 3.2616 .
C(31) H(51) 3.2822 .
C(31) H(52) 3.1360 .
C(31) H(53) 3.1382 .
C(31) H(54) 2.5509 .
C(31) H(55) 3.3250 .
C(31) H(56) 3.5635 .
C(31) H(58) 3.4404 .
C(32) H(40) 3.2409 .
C(32) H(44) 2.0219 .
C(32) H(45) 2.0277 .
C(32) H(46) 2.0295 .
C(32) H(47) 2.0217 .
C(32) H(56) 3.2052 .
C(32) H(58) 2.9815 .
C(33) H(47) 2.5968 .
C(33) H(56) 3.1313 .
C(33) H(58) 3.4680 .
C(33) H(76) 3.0614 .
C(33) H(86) 3.2867 .
C(34) H(40) 2.8959 .
C(34) H(44) 3.2482 .
C(34) H(45) 2.7055 .
C(34) H(46) 2.7023 .
C(34) H(48) 2.5800 .
C(34) H(49) 3.1307 .
C(34) H(50) 3.1155 .
C(34) H(51) 3.1928 .
C(34) H(58) 3.0067 .
C(35) H(31) 3.2052 55401
C(35) H(40) 2.7929 .
C(35) H(47) 2.0054 .
C(35) H(48) 2.0522 .
C(35) H(49) 2.0467 .
C(35) H(50) 2.0450 .
C(35) H(51) 1.9943 .
C(35) H(58) 3.4547 .
C(36) H(24) 3.4409 55404
C(36) H(29) 3.2486 55404
C(36) H(31) 2.9087 55401
C(36) H(34) 3.5171 55401
C(36) H(40) 3.4094 .
C(36) H(47) 2.6640 .
C(36) H(51) 2.6319 .
C(37) H(31) 3.2713 55401
C(37) H(40) 3.0564 .
C(37) H(41) 3.5099 .
C(37) H(47) 3.1976 .
C(37) H(48) 3.2805 .
C(37) H(49) 2.7558 .
C(37) H(50) 2.7457 .
C(37) H(52) 2.7370 .
C(37) H(53) 2.7361 .
C(37) H(54) 3.2653 .
C(38) H(40) 3.3661 .
C(38) H(41) 3.3169 .
C(38) H(43) 3.1585 .
C(38) H(51) 2.0464 .
C(38) H(52) 2.0316 .
C(38) H(53) 2.0372 .
C(38) H(54) 2.0162 .
C(39) H(9) 3.4282 .
C(39) H(10) 3.2454 .
C(39) H(21) 3.3696 .
C(39) H(23) 3.5420 .
C(39) H(43) 2.7612 .
C(39) H(51) 2.6503 .
C(40) H(42) 2.4575 .
C(40) H(43) 2.8650 .
C(40) H(44) 2.6336 .
C(40) H(54) 3.1647 .
C(40) H(56) 3.5688 .
C(40) H(64) 3.3498 .
C(40) H(66) 2.4780 .
C(40) H(76) 2.6356 .
C(40) H(77) 2.6623 .
C(41) H(44) 3.0734 .
C(41) H(55) 2.0716 .
C(41) H(56) 2.5410 .
C(41) H(64) 3.5319 .
C(41) H(65) 3.5800 .
C(41) H(66) 2.4190 .
C(41) H(76) 2.9974 .
C(41) H(77) 3.0732 .
C(41) H(86) 3.4733 .
C(42) H(54) 3.4744 .
C(42) H(55) 3.2290 .
C(42) H(56) 2.5787 .
C(42) H(57) 3.1442 .
C(42) H(58) 3.1420 .
C(42) H(59) 3.2589 .
C(42) H(63) 3.2775 .
C(42) H(64) 3.1312 .
C(42) H(65) 3.1364 .
C(42) H(66) 2.5552 .
C(42) H(70) 3.4964 .
C(42) H(73) 3.0110 .
C(43) H(56) 2.0189 .
C(43) H(57) 2.0242 .
C(43) H(58) 2.0250 .
C(43) H(59) 2.0136 .
C(43) H(73) 2.8480 .
C(43) H(74) 3.4813 .
C(44) H(7) 3.4567 65501
C(44) H(45) 3.2224 .
C(44) H(59) 2.5849 .
C(44) H(73) 3.5707 .
C(44) H(74) 3.5565 .
C(44) H(78) 3.4990 55401
C(44) H(82) 3.3285 65603
C(45) H(53) 3.5462 .
C(45) H(56) 3.2365 .
C(45) H(57) 2.6880 .
C(45) H(58) 2.6972 .
C(45) H(60) 3.1414 .
C(45) H(61) 2.5582 .
C(45) H(62) 3.1335 .
C(45) H(63) 3.2012 .
C(45) H(73) 2.9550 .
C(45) H(78) 3.3916 55401
C(45) H(80) 3.3813 55401
C(46) H(53) 3.1661 .
C(46) H(59) 1.9938 .
C(46) H(60) 2.0579 .
C(46) H(61) 2.0142 .
C(46) H(62) 2.0470 .
C(46) H(63) 2.0140 .
C(46) H(73) 3.2000 .
C(47) H(2) 3.5881 55401
C(47) H(59) 2.6738 .
C(47) H(63) 2.6220 .
C(47) H(67) 3.3100 55503
C(47) H(71) 3.3382 55503
C(48) H(53) 3.0228 .
C(48) H(54) 3.5417 .
C(48) H(59) 3.1924 .
C(48) H(60) 2.7455 .
C(48) H(61) 3.2408 .
C(48) H(62) 2.7362 .
C(48) H(64) 2.7465 .
C(48) H(65) 2.7567 .
C(48) H(66) 3.2863 .
C(48) H(73) 3.2592 .
C(48) H(75) 3.4646 55503
C(49) H(53) 3.2725 .
C(49) H(54) 3.1713 .
C(49) H(63) 2.0504 .
C(49) H(64) 2.0282 .
C(49) H(65) 2.0245 .
C(49) H(66) 2.0115 .
C(49) H(70) 3.1850 .
C(49) H(73) 3.1944 .
C(50) H(54) 3.3885 .
C(50) H(55) 3.2287 .
C(50) H(63) 2.6524 .
C(50) H(70) 2.9204 .
C(51) H(44) 3.4620 .
C(51) H(55) 2.7534 .
C(51) H(56) 2.6570 .
C(51) H(66) 3.1524 .
C(51) H(70) 3.4016 .
C(51) H(72) 3.4261 .
C(51) H(76) 2.7759 .
C(51) H(77) 2.7997 .
C(51) H(85) 2.6176 .
C(51) H(86) 2.6691 .
C(51) H(87) 2.7109 .
C(51) H(88) 2.6387 .
C(52) H(1) 3.1237 55603
C(52) H(62) 3.2535 55503
C(52) H(71) 3.2005 .
C(52) H(72) 3.1819 .
C(52) H(74) 3.0727 .
C(52) H(75) 3.1391 .
C(52) H(84) 3.3747 65603
C(52) H(85) 3.5893 .
C(52) H(88) 3.0338 .
C(52) H(89) 3.5896 65603
C(53) H(62) 3.3958 55503
C(53) H(65) 3.3777 .
C(53) H(67) 3.1836 .
C(53) H(69) 3.1988 .
C(53) H(73) 3.1822 .
C(53) H(75) 3.1481 .
C(53) H(87) 3.4590 .
C(53) H(87) 3.2017 55603
C(53) H(88) 3.2105 .
C(54) H(57) 3.4552 .
C(54) H(67) 3.1213 .
C(54) H(68) 3.0832 .
C(54) H(70) 3.1826 .
C(54) H(71) 3.1637 .
C(54) H(75) 3.5755 55503
C(54) H(79) 3.3734 55401
C(54) H(80) 3.3722 55401
C(55) H(44) 3.5409 .
C(55) H(55) 3.0948 .
C(55) H(76) 2.0399 .
C(55) H(77) 2.0450 .
C(55) H(78) 3.4048 .
C(55) H(80) 3.1925 .
C(55) H(81) 3.4049 .
C(55) H(83) 3.1243 .
C(55) H(84) 3.3907 .
C(55) H(85) 2.0463 .
C(55) H(86) 2.0452 .
C(55) H(87) 2.0179 .
C(55) H(88) 2.0201 .
C(55) H(89) 3.1448 .
C(56) H(33) 3.0288 .
C(56) H(44) 3.0682 .
C(56) H(55) 2.5571 .
C(56) H(78) 2.1054 .
C(56) H(79) 3.2694 .
C(56) H(80) 2.5703 .
C(56) H(85) 3.2788 .
C(56) H(86) 2.6199 .
C(56) H(87) 2.5902 .
C(56) H(88) 3.2557 .
C(56) H(89) 2.5518 .
C(56) H(90) 3.2815 .
C(57) H(33) 3.2290 .
C(57) H(57) 3.5678 55601
C(57) H(59) 3.2241 55601
C(57) H(76) 2.0719 .
C(57) H(77) 2.0781 .
C(57) H(79) 1.9887 .
C(57) H(80) 1.9926 .
C(57) H(81) 3.2994 .
C(57) H(82) 3.2692 .
C(57) H(84) 3.2983 .
C(57) H(86) 3.2267 .
C(57) H(87) 3.2051 .
C(57) H(89) 2.0206 .
C(57) H(90) 2.0273 .
C(58) H(57) 3.4251 55601
C(58) H(59) 3.3946 55601
C(58) H(74) 3.0857 55601
C(58) H(76) 3.2529 .
C(58) H(77) 2.6158 .
C(58) H(78) 2.0175 .
C(58) H(81) 2.0434 .
C(58) H(82) 2.7485 .
C(58) H(83) 3.2985 .
C(58) H(87) 2.6252 .
C(58) H(88) 3.2844 .
C(58) H(89) 3.2715 .
C(58) H(90) 2.7280 .
C(59) H(7) 3.3068 55603
C(59) H(77) 3.2263 .
C(59) H(78) 3.2984 .
C(59) H(79) 2.0084 .
C(59) H(80) 2.0138 .
C(59) H(82) 2.0312 .
C(59) H(83) 2.0389 .
C(59) H(84) 3.3082 .
C(59) H(85) 3.2918 .
C(59) H(87) 2.0982 .
C(59) H(88) 2.1044 .
C(59) H(90) 3.2725 .
C(60) H(4) 3.4177 55603
C(60) H(7) 2.8856 55603
C(60) H(57) 3.4399 65603
C(60) H(79) 2.7292 .
C(60) H(80) 3.3040 .
C(60) H(81) 2.0654 .
C(60) H(84) 2.0080 .
C(60) H(85) 2.6293 .
C(60) H(86) 3.2694 .
C(60) H(87) 3.2869 .
C(60) H(88) 2.6373 .
C(60) H(89) 3.2661 .
C(60) H(90) 2.7367 .
C(61) H(68) 3.2418 65603
C(61) H(76) 3.2107 .
C(61) H(78) 3.2965 .
C(61) H(79) 3.2183 .
C(61) H(81) 3.3097 .
C(61) H(82) 1.9947 .
C(61) H(83) 1.9905 .
C(61) H(85) 2.0952 .
C(61) H(85) 3.0672 65603
C(61) H(86) 2.0964 .
C(61) H(88) 3.2498 .
C(61) H(89) 1.9942 .
C(61) H(90) 2.0057 .
C(62) H(56) 3.5427 .
C(62) H(76) 2.6119 .
C(62) H(77) 3.2764 .
C(62) H(82) 3.2860 .
C(62) H(83) 2.5500 .
C(62) H(84) 2.1134 .
C(62) H(84) 3.2964 65603
C(62) H(85) 2.9043 65603
C(62) H(87) 3.2886 .
C(62) H(88) 2.6670 .
C(62) H(89) 2.5326 .
C(62) H(90) 3.2833 .
C(63) H(69) 3.3314 .
C(63) H(72) 3.0797 .
C(63) H(76) 3.2485 .
C(63) H(77) 2.6068 .
C(63) H(79) 3.2990 .
C(63) H(80) 2.5953 .
C(63) H(81) 2.1372 .
C(63) H(82) 3.2992 .
C(63) H(83) 2.5722 .
C(63) H(85) 2.6781 .
C(63) H(86) 3.2876 .
C(64) H(6) 3.4472 65601
C(64) H(68) 3.1755 65603
C(64) H(76) 2.6004 .
C(64) H(77) 3.2710 .
C(64) H(78) 2.0443 .
C(64) H(79) 2.6985 .
C(64) H(80) 3.2806 .
C(64) H(82) 2.7295 .
C(64) H(83) 3.2690 .
C(64) H(84) 2.0158 .
C(64) H(85) 3.2643 .
C(64) H(86) 2.5988 .
H(1) C(52) 3.1237 55603
H(2) C(47) 3.5881 55601
H(3) C(24) 3.0931 45501
H(4) C(60) 3.4177 55603
H(6) C(64) 3.4472 45401
H(7) C(44) 3.4567 45501
H(7) C(59) 3.3068 55603
H(7) C(60) 2.8856 55603
H(8) C(23) 3.4359 45401
H(8) C(24) 3.0823 45401
H(10) C(12) 3.5503 55401
H(11) C(17) 2.8080 45404
H(11) C(24) 3.5735 45401
H(12) C(11) 3.4967 55601
H(13) C(24) 3.5099 45501
H(15) C(28) 3.4314 45504
H(18) C(16) 3.2163 55504
H(20) C(28) 3.5843 45504
H(22) C(26) 3.4346 45404
H(24) C(36) 3.4409 45504
H(25) C(18) 3.5466 45404
H(25) C(20) 3.2132 45404
H(25) C(21) 3.5212 45404
H(25) C(26) 3.4614 45404
H(25) C(27) 3.1615 45404
H(26) C(14) 3.5875 45404
H(27) C(11) 3.5046 55504
H(28) C(11) 3.5439 55504
H(28) C(23) 3.5666 45404
H(28) C(24) 3.1253 45404
H(28) C(25) 3.1178 45404
H(28) C(26) 3.5493 45404
H(29) C(11) 3.5815 55504
H(29) C(36) 3.2486 45504
H(30) C(16) 3.3158 55504
H(31) C(35) 3.2052 55601
H(31) C(36) 2.9087 55601
H(31) C(37) 3.2713 55601
H(34) C(8) 3.4770 65601
H(34) C(9) 3.3959 65601
H(34) C(36) 3.5171 55601
H(35) C(5) 3.3696 65501
H(36) C(13) 3.4554 65501
H(37) C(9) 3.3110 65601
H(37) C(11) 3.1087 65601
H(37) C(17) 3.4195 55504
H(40) C(35) 2.7929 .
H(47) C(4) 3.4623 65501
H(47) C(6) 3.0908 65501
H(47) C(7) 3.3113 65501
H(47) C(35) 2.0054 .
H(48) C(7) 3.5619 65501
H(48) C(9) 3.2285 65501
H(48) C(10) 3.4923 65501
H(48) C(34) 2.5800 .
H(48) C(35) 2.0522 .
H(48) C(37) 3.2805 .
H(49) C(21) 3.0811 55401
H(49) C(22) 2.8696 55401
H(49) C(23) 3.0345 55401
H(49) C(35) 2.0467 .
H(50) C(16) 3.4801 55404
H(50) C(17) 3.5612 55404
H(50) C(35) 2.0450 .
H(51) C(35) 1.9943 .
H(57) C(57) 3.5678 55401
H(57) C(58) 3.4251 55401
H(57) C(60) 3.4399 65603
H(58) C(8) 3.3980 65501
H(58) C(35) 3.4547 .
H(59) C(22) 3.4512 55401
H(59) C(57) 3.2241 55401
H(59) C(58) 3.3946 55401
H(60) C(12) 3.4110 55401
H(62) C(52) 3.2535 55503
H(62) C(53) 3.3958 55503
H(67) C(47) 3.3100 55503
H(68) C(61) 3.2418 65603
H(68) C(64) 3.1755 65603
H(69) C(5) 3.4763 55603
H(71) C(47) 3.3382 55503
H(74) C(58) 3.0857 55401
H(75) C(48) 3.4646 55503
H(75) C(54) 3.5755 55503
H(78) C(44) 3.4990 55601
H(78) C(45) 3.3916 55601
H(79) C(54) 3.3734 55601
H(80) C(45) 3.3813 55601
H(80) C(54) 3.3722 55601
H(81) C(8) 3.4105 55603
H(82) C(8) 3.1594 55603
H(82) C(44) 3.3285 65603
H(84) O(1) 3.0712 65603
H(84) C(52) 3.3747 65603
H(84) C(62) 3.2964 65603
H(85) C(61) 3.0672 65603
H(85) C(62) 2.9043 65603
H(87) C(53) 3.2017 55603
H(89) C(52) 3.5896 65603
H(90) C(8) 3.3336 65601

loop_
_geom_torsion_atom_site_label_1
_geom_torsion_atom_site_label_2
_geom_torsion_atom_site_label_3
_geom_torsion_atom_site_label_4
_geom_torsion
Si(3) Si(1) Si(2) C(12) 175.8(3)
Si(3) Si(1) Si(2) C(13) 57.4(3)
Si(3) Si(1) Si(2) C(14) -65.1(3)
C(1) Si(1) Si(2) C(12) 58.1(3)
C(1) Si(1) Si(2) C(13) -60.3(3)
C(1) Si(1) Si(2) C(14) 177.1(3)
C(18) Si(1) Si(2) C(12) -64.2(3)
C(18) Si(1) Si(2) C(13) 177.5(3)
C(18) Si(1) Si(2) C(14) 54.9(3)
Si(2) Si(1) Si(3) C(15) -178.7(2)
Si(2) Si(1) Si(3) C(16) -57.7(2)
Si(2) Si(1) Si(3) C(17) 62.3(3)
C(1) Si(1) Si(3) C(15) -61.3(2)
C(1) Si(1) Si(3) C(16) 59.7(2)
C(1) Si(1) Si(3) C(17) 179.7(2)
C(18) Si(1) Si(3) C(15) 62.3(2)
C(18) Si(1) Si(3) C(16) -176.6(2)
C(18) Si(1) Si(3) C(17) -56.7(3)
Si(2) Si(1) C(18) C(19) 114.3(5)
Si(3) Si(1) C(18) C(19) -121.1(5)
C(1) Si(1) C(18) C(19) -2.4(6)
C(52) Si(4) O(1) C(51) -125.4(4)
C(53) Si(4) O(1) C(51) -4.4(4)
C(54) Si(4) O(1) C(51) 118.6(4)
Si(4) O(1) C(51) C(41) -84.5(6)
Si(4) O(1) C(51) C(55) 101.4(4)
C(2) C(3) C(4) C(5) -0.5(9)
C(2) C(3) C(4) C(6) -179.4(5)
C(10) C(3) C(4) C(5) 178.4(6)
C(10) C(3) C(4) C(6) -0.4(8)
C(2) C(3) C(10) C(9) 178.5(6)
C(2) C(3) C(10) C(11) -0.3(8)
C(4) C(3) C(10) C(9) -0.5(9)
C(4) C(3) C(10) C(11) -179.3(6)
C(3) C(4) C(6) C(7) 1.3(9)
C(5) C(4) C(6) C(7) -177.5(6)
C(4) C(6) C(7) C(8) 179.5(6)
C(4) C(6) C(7) C(9) -1(1)
C(6) C(7) C(9) C(10) 0.3(9)
C(8) C(7) C(9) C(10) 179.6(6)
C(7) C(9) C(10) C(3) 0(1)
C(7) C(9) C(10) C(11) 179.4(7)
Si(1) C(18) C(19) C(20) 179.8(4)
Si(1) C(18) C(19) C(29) -2.8(8)
C(18) C(19) C(20) C(21) 113.8(5)
C(18) C(19) C(20) C(27) -65.5(6)
C(29) C(19) C(20) C(21) -63.7(6)
C(29) C(19) C(20) C(27) 117.1(5)
C(18) C(19) C(29) C(30) 145.5(4)
C(20) C(19) C(29) C(30) -37.1(6)
C(19) C(20) C(21) C(22) -2.1(7)
C(19) C(20) C(21) C(23) 179.1(4)
C(27) C(20) C(21) C(22) 177.2(4)
C(27) C(20) C(21) C(23) -1.6(7)
C(19) C(20) C(27) C(26) -178.3(5)
C(19) C(20) C(27) C(28) 1.5(7)
C(21) C(20) C(27) C(26) 2.4(7)
C(21) C(20) C(27) C(28) -177.8(4)
C(20) C(21) C(23) C(25) -1.4(8)
C(22) C(21) C(23) C(25) 179.8(5)
C(21) C(23) C(25) C(24) -176.5(6)
C(21) C(23) C(25) C(26) 3(1)
C(23) C(25) C(26) C(27) -2(1)
C(24) C(25) C(26) C(27) 177.2(6)
C(25) C(26) C(27) C(20) -0.2(6)
C(25) C(26) C(27) C(28) 179.9(4)
C(19) C(29) C(30) C(31) -40.0(5)
C(19) C(29) C(30) C(40) 143.5(4)
C(29) C(30) C(31) C(32) 111.2(5)
C(29) C(30) C(31) C(38) -65.0(5)
C(40) C(30) C(31) C(32) -72.5(6)
C(40) C(30) C(31) C(38) 111.3(5)
C(29) C(30) C(40) C(41) 165.2(4)
C(31) C(30) C(40) C(41) -11.0(6)
C(30) C(31) C(32) C(33) 6.8(7)
C(30) C(31) C(32) C(34) -172.5(5)
C(38) C(31) C(32) C(33) -176.9(4)
C(38) C(31) C(32) C(34) 3.8(7)
C(30) C(31) C(38) C(37) 174.0(4)
C(30) C(31) C(38) C(39) -6.9(7)
C(32) C(31) C(38) C(37) -2.4(7)
C(32) C(31) C(38) C(39) 176.8(4)
C(31) C(32) C(34) C(35) -1.5(9)
C(33) C(32) C(34) C(35) 179.2(5)
C(32) C(34) C(35) C(36) 175.8(6)
C(32) C(34) C(35) C(37) -2(1)
C(34) C(35) C(37) C(38) 3.7(9)
C(36) C(35) C(37) C(38) -174.3(6)
C(35) C(37) C(38) C(31) -1.4(8)
C(35) C(37) C(38) C(39) 179.5(5)
C(30) C(40) C(41) C(42) -49.2(6)
C(30) C(40) C(41) C(51) 138.0(5)
C(40) C(41) C(42) C(43) 113.3(4)
C(40) C(41) C(42) C(49) -63.4(5)
C(51) C(41) C(42) C(43) -73.6(5)
C(51) C(41) C(42) C(49) 109.7(5)
C(40) C(41) C(51) O(1) 177.2(4)
C(40) C(41) C(51) C(55) -10.1(7)
C(42) C(41) C(51) O(1) 4.9(6)
C(42) C(41) C(51) C(55) 177.5(4)
C(41) C(42) C(43) C(44) 7.2(6)
C(41) C(42) C(43) C(45) -173.2(4)
C(49) C(42) C(43) C(44) -176.0(4)
C(49) C(42) C(43) C(45) 3.6(6)
C(41) C(42) C(49) C(48) 174.6(4)
C(41) C(42) C(49) C(50) -3.4(6)
C(43) C(42) C(49) C(48) -2.2(6)
C(43) C(42) C(49) C(50) 179.8(4)
C(42) C(43) C(45) C(46) -1.6(7)
C(44) C(43) C(45) C(46) 178.0(4)
C(43) C(45) C(46) C(47) 177.7(5)
C(43) C(45) C(46) C(48) -1.8(8)
C(45) C(46) C(48) C(49) 3.2(8)
C(47) C(46) C(48) C(49) -176.4(5)
C(46) C(48) C(49) C(42) -1.2(7)
C(46) C(48) C(49) C(50) 176.9(5)
O(1) C(51) C(55) C(56) 177.5(4)
O(1) C(51) C(55) C(62) 58.3(5)
O(1) C(51) C(55) C(63) -61.3(5)
C(41) C(51) C(55) C(56) 4.4(7)
C(41) C(51) C(55) C(62) -114.8(5)
C(41) C(51) C(55) C(63) 125.7(5)
C(51) C(55) C(56) C(57) -178.2(4)
C(62) C(55) C(56) C(57) -57.9(6)
C(63) C(55) C(56) C(57) 57.7(5)
C(51) C(55) C(62) C(61) -176.4(4)
C(56) C(55) C(62) C(61) 58.1(5)
C(63) C(55) C(62) C(61) -55.3(5)
C(51) C(55) C(63) C(59) 175.2(4)
C(56) C(55) C(63) C(59) -57.6(5)
C(62) C(55) C(63) C(59) 56.1(6)
C(55) C(56) C(57) C(58) -59.7(7)
C(55) C(56) C(57) C(64) 59.6(6)
C(56) C(57) C(58) C(59) 62.2(6)
C(64) C(57) C(58) C(59) -52.6(6)
C(56) C(57) C(64) C(61) -63.6(6)
C(58) C(57) C(64) C(61) 51.9(6)
C(57) C(58) C(59) C(60) 51.4(7)
C(57) C(58) C(59) C(63) -61.6(6)
C(58) C(59) C(60) C(61) -49.7(7)
C(63) C(59) C(60) C(61) 64.1(6)
C(58) C(59) C(63) C(55) 59.6(6)
C(60) C(59) C(63) C(55) -58.4(6)
C(59) C(60) C(61) C(62) -65.5(6)
C(59) C(60) C(61) C(64) 50.5(6)
C(60) C(61) C(62) C(55) 59.3(6)
C(64) C(61) C(62) C(55) -62.0(5)
C(60) C(61) C(64) C(57) -51.4(6)
C(62) C(61) C(64) C(57) 65.1(6)
